data_4063677
loop_
_publ_author_name
'Fern\'andez, Alberto'
'L\'opez-Torres, Margarita'
'Castro-Juiz, Samuel'
'Merino, Manuel'
'V\'azquez-Garc\'ia, Digna'
'Vila, Jos\'e M.'
'Fern\'andez, Jes\'us J.'

_publ_section_title
;
 Dimetalated Crown Ether Schiff Base Palladacycles. Influence of the
 Carbon Chain Length on the Coordination Mode of Bidentate Phosphines.
 Crystal and Molecular Structure of the Novel Complex
 [Pd2{1,4-[C(H)&#x2550;N{9,10-(C8H16O5)C6H3}]2C6H2-C2,C5}(Cl)2{\m-Ph2P(CH2)5PPh2}2]
;
_journal_issue 3
_journal_name_full Organometallics
_journal_page_first 386
_journal_paper_doi 10.1021/om100833w
_journal_volume 30
_journal_year 2011
_chemical_formula_sum 'C98 H112 Cl2 N2 O11 P4 Pd2'
_chemical_formula_weight 1901.48
_chemical_name_systematic
; 
 ? 
;
_space_group_IT_number 2
_symmetry_cell_setting triclinic
_symmetry_space_group_name_Hall '-P 1'
_symmetry_space_group_name_H-M 'P -1'
_atom_sites_solution_hydrogens geom
_atom_sites_solution_primary direct
_atom_sites_solution_secondary difmap
_audit_creation_method SHELXL-97
_cell_angle_alpha 88.1430(10)
_cell_angle_beta 77.1560(10)
_cell_angle_gamma 76.2070(10)
_cell_formula_units_Z 2
_cell_length_a 13.0434(2)
_cell_length_b 15.7309(2)
_cell_length_c 23.69520(10)
_cell_measurement_temperature 293(2)
_cell_volume 4602.46(10)
_computing_structure_refinement 'SHELXL-97 (Sheldrick, 1997)'
_computing_structure_solution 'SHELXS-97 (Sheldrick, 1990)'
_diffrn_ambient_temperature 293(2)
_diffrn_measured_fraction_theta_full 0.986
_diffrn_measured_fraction_theta_max 0.986
_diffrn_measurement_device_type 'Bruker Smarta 1K'
_diffrn_measurement_method 'omega-phi scans'
_diffrn_radiation_monochromator graphite
_diffrn_radiation_source 'fine-focus sealed tube'
_diffrn_radiation_type MoK\a
_diffrn_radiation_wavelength 0.71073
_diffrn_reflns_av_R_equivalents 0.0343
_diffrn_reflns_av_sigmaI/netI 0.0523
_diffrn_reflns_limit_h_max 17
_diffrn_reflns_limit_h_min -17
_diffrn_reflns_limit_k_max 20
_diffrn_reflns_limit_k_min -20
_diffrn_reflns_limit_l_max 31
_diffrn_reflns_limit_l_min -31
_diffrn_reflns_number 54640
_diffrn_reflns_theta_full 28.26
_diffrn_reflns_theta_max 28.26
_diffrn_reflns_theta_min 0.88
_exptl_absorpt_coefficient_mu 0.578
_exptl_absorpt_correction_T_max 0.9333
_exptl_absorpt_correction_T_min 0.8023
_exptl_absorpt_correction_type multi-scan
_exptl_absorpt_process_details sadabs
_exptl_crystal_colour yellow
_exptl_crystal_density_diffrn 1.372
_exptl_crystal_density_method 'not measured'
_exptl_crystal_description prism
_exptl_crystal_F_000 1976
_exptl_crystal_size_max 0.35
_exptl_crystal_size_mid 0.25
_exptl_crystal_size_min 0.10
_refine_diff_density_max 0.831
_refine_diff_density_min -0.483
_refine_diff_density_rms 0.079
_refine_ls_extinction_method none
_refine_ls_goodness_of_fit_ref 1.063
_refine_ls_hydrogen_treatment constr
_refine_ls_matrix_type full
_refine_ls_number_parameters 1072
_refine_ls_number_reflns 22500
_refine_ls_number_restraints 0
_refine_ls_restrained_S_all 1.063
_refine_ls_R_factor_all 0.0743
_refine_ls_R_factor_gt 0.0438
_refine_ls_shift/su_max 0.008
_refine_ls_shift/su_mean 0.001
_refine_ls_structure_factor_coef Fsqd
_refine_ls_weighting_details 'calc w=1/[\s^2^(Fo^2^)+(0.0388P)^2^+2.6510P] where P=(Fo^2^+2Fc^2^)/3'
_refine_ls_weighting_scheme calc
_refine_ls_wR_factor_gt 0.0897
_refine_ls_wR_factor_ref 0.1050
_reflns_number_gt 16277
_reflns_number_total 22500
_reflns_threshold_expression >2sigma(I)
_cod_data_source_file om100833w_si_001.cif
_cod_data_source_block 11a
_cod_depositor_comments
;
The following automatic conversions were performed:
'_atom_site_symetry_multiplicity' tag replaced with
'_atom_site_symmetry_multiplicity'.

Automatic conversion script
Id: cif_correct_tags 1440 2010-10-19 06:21:57Z saulius 
;
_cod_original_cell_volume 4602.46(9)
_cod_original_sg_symbol_H-M P-1
_cod_database_code 4063677

loop_
_symmetry_equiv_pos_as_xyz
'x, y, z'
'-x, -y, -z'

loop_
_atom_site_label
_atom_site_type_symbol
_atom_site_fract_x
_atom_site_fract_y
_atom_site_fract_z
_atom_site_U_iso_or_equiv
_atom_site_adp_type
_atom_site_occupancy
_atom_site_symmetry_multiplicity
_atom_site_calc_flag
_atom_site_refinement_flags
Pd1 Pd 0.445849(16) 0.147245(13) 0.252198(9) 0.02718(6) Uani 1 1 d .
Pd2 Pd 0.698393(17) 0.482243(13) 0.262717(10) 0.03092(6) Uani 1 1 d .
P1 P 0.50785(6) 0.13683(5) 0.15150(3) 0.03120(16) Uani 1 1 d .
P2 P 0.40796(6) 0.14434(5) 0.35273(3) 0.02900(15) Uani 1 1 d .
P3 P 0.61121(6) 0.55128(5) 0.19046(3) 0.03279(16) Uani 1 1 d .
P4 P 0.78364(6) 0.41077(5) 0.33341(3) 0.03069(16) Uani 1 1 d .
Cl1 Cl 0.33095(6) 0.04787(5) 0.25371(3) 0.04382(18) Uani 1 1 d .
Cl2 Cl 0.77895(8) 0.60237(6) 0.27118(4) 0.0570(2) Uani 1 1 d .
N1 N 0.81174(19) 0.11811(16) 0.22766(12) 0.0408(6) Uani 1 1 d .
N2 N 0.3506(2) 0.48436(16) 0.33745(12) 0.0410(6) Uani 1 1 d .
O1 O 1.04612(18) -0.23062(14) 0.20041(12) 0.0593(7) Uani 1 1 d .
O2 O 1.1263(3) -0.38364(19) 0.13376(15) 0.0862(9) Uani 1 1 d .
O3 O 1.3483(2) -0.37255(19) 0.07247(13) 0.0742(8) Uani 1 1 d .
O4 O 1.3240(2) -0.13875(18) 0.06370(12) 0.0707(8) Uani 1 1 d .
O5 O 1.14144(17) -0.10668(14) 0.16229(13) 0.0643(8) Uani 1 1 d .
O6 O 0.14376(19) 0.80172(15) 0.45679(11) 0.0589(7) Uani 1 1 d .
O7 O 0.0349(2) 0.96828(18) 0.40358(13) 0.0722(8) Uani 1 1 d .
O8 O -0.1963(3) 1.0212(2) 0.42851(17) 0.0946(10) Uani 1 1 d .
O9 O -0.1825(2) 0.8015(2) 0.38861(15) 0.0846(9) Uani 1 1 d .
O10 O 0.03004(18) 0.71482(16) 0.40905(12) 0.0625(7) Uani 1 1 d .
C1 C 0.5270(2) 0.24002(17) 0.25608(11) 0.0265(5) Uani 1 1 d .
C2 C 0.6413(2) 0.22674(17) 0.24244(11) 0.0278(6) Uani 1 1 d .
C3 C 0.6885(2) 0.29826(17) 0.24253(11) 0.0291(6) Uani 1 1 d .
H3 H 0.7631 0.2894 0.2297 0.035 Uiso 1 1 calc R
C4 C 0.6278(2) 0.38179(17) 0.26112(11) 0.0270(5) Uani 1 1 d .
C5 C 0.5154(2) 0.39199(16) 0.28115(11) 0.0270(5) Uani 1 1 d .
C6 C 0.4668(2) 0.32330(17) 0.27563(11) 0.0280(6) Uani 1 1 d .
H6 H 0.3917 0.3337 0.2854 0.034 Uiso 1 1 calc R
C7 C 0.7095(2) 0.13771(18) 0.23177(12) 0.0319(6) Uani 1 1 d .
H7 H 0.6763 0.0928 0.2277 0.038 Uiso 1 1 calc R
C8 C 0.8657(2) 0.02742(19) 0.22217(14) 0.0405(7) Uani 1 1 d .
C9 C 0.8181(2) -0.0394(2) 0.24406(15) 0.0456(8) Uani 1 1 d .
H9 H 0.7459 -0.0260 0.2637 0.055 Uiso 1 1 calc R
C10 C 0.8755(3) -0.1262(2) 0.23759(16) 0.0487(8) Uani 1 1 d .
H10 H 0.8415 -0.1703 0.2526 0.058 Uiso 1 1 calc R
C11 C 0.9828(2) -0.14713(19) 0.20901(15) 0.0437(8) Uani 1 1 d .
C12 C 1.0339(2) -0.0795(2) 0.18846(16) 0.0459(8) Uani 1 1 d .
C13 C 0.9753(2) 0.0064(2) 0.19548(16) 0.0469(8) Uani 1 1 d .
H13 H 1.0096 0.0511 0.1822 0.056 Uiso 1 1 calc R
C14 C 0.4490(2) 0.47358(17) 0.31072(12) 0.0323(6) Uani 1 1 d .
H14 H 0.4809 0.5207 0.3099 0.039 Uiso 1 1 calc R
C15 C 0.3010(2) 0.56525(19) 0.36828(14) 0.0403(7) Uani 1 1 d .
C16 C 0.3569(3) 0.6093(2) 0.39590(16) 0.0539(9) Uani 1 1 d .
H16 H 0.4298 0.5859 0.3949 0.065 Uiso 1 1 calc R
C17 C 0.3044(3) 0.6882(2) 0.42498(16) 0.0557(9) Uani 1 1 d .
H17 H 0.3428 0.7172 0.4432 0.067 Uiso 1 1 calc R
C18 C 0.1966(3) 0.7241(2) 0.42727(15) 0.0468(8) Uani 1 1 d .
C19 C 0.1382(2) 0.6777(2) 0.40195(15) 0.0435(7) Uani 1 1 d .
C20 C 0.1910(2) 0.5991(2) 0.37261(14) 0.0432(7) Uani 1 1 d .
H20 H 0.1523 0.5686 0.3556 0.052 Uiso 1 1 calc R
C21 C 0.9924(3) -0.2999(2) 0.20660(19) 0.0578(10) Uani 1 1 d .
H21A H 0.9412 -0.2909 0.1816 0.069 Uiso 1 1 calc R
H21B H 0.9528 -0.3015 0.2463 0.069 Uiso 1 1 calc R
C22 C 1.0746(4) -0.3837(2) 0.1906(2) 0.0751(13) Uani 1 1 d .
H22A H 1.1270 -0.3913 0.2148 0.090 Uiso 1 1 calc R
H22B H 1.0397 -0.4322 0.1970 0.090 Uiso 1 1 calc R
C23 C 1.2191(4) -0.4565(3) 0.1175(2) 0.0930(16) Uani 1 1 d .
H23A H 1.1964 -0.5090 0.1108 0.112 Uiso 1 1 calc R
H23B H 1.2595 -0.4676 0.1479 0.112 Uiso 1 1 calc R
C24 C 1.2877(4) -0.4310(3) 0.0629(2) 0.0863(14) Uani 1 1 d .
H24A H 1.3366 -0.4834 0.0436 0.104 Uiso 1 1 calc R
H24B H 1.2411 -0.4043 0.0372 0.104 Uiso 1 1 calc R
C25 C 1.2920(3) -0.2822(3) 0.0765(2) 0.0750(12) Uani 1 1 d .
H25A H 1.2437 -0.2689 0.1143 0.090 Uiso 1 1 calc R
H25B H 1.2493 -0.2692 0.0472 0.090 Uiso 1 1 calc R
C26 C 1.3731(3) -0.2290(3) 0.06769(18) 0.0669(11) Uani 1 1 d .
H26A H 1.4094 -0.2371 0.0997 0.080 Uiso 1 1 calc R
H26B H 1.4272 -0.2486 0.0324 0.080 Uiso 1 1 calc R
C27 C 1.3121(3) -0.0858(2) 0.11292(18) 0.0589(10) Uani 1 1 d .
H27A H 1.3534 -0.0417 0.1023 0.071 Uiso 1 1 calc R
H27B H 1.3414 -0.1218 0.1423 0.071 Uiso 1 1 calc R
C28 C 1.1956(3) -0.0414(2) 0.13770(19) 0.0596(10) Uani 1 1 d .
H28A H 1.1911 0.0016 0.1671 0.071 Uiso 1 1 calc R
H28B H 1.1623 -0.0117 0.1075 0.071 Uiso 1 1 calc R
C29 C 0.1839(3) 0.8759(2) 0.4341(2) 0.0694(12) Uani 1 1 d .
H29A H 0.2622 0.8586 0.4223 0.083 Uiso 1 1 calc R
H29B H 0.1651 0.9207 0.4643 0.083 Uiso 1 1 calc R
C30 C 0.1382(3) 0.9135(3) 0.3829(2) 0.0729(12) Uani 1 1 d .
H30A H 0.1854 0.9467 0.3595 0.087 Uiso 1 1 calc R
H30B H 0.1330 0.8665 0.3589 0.087 Uiso 1 1 calc R
C31 C -0.0181(4) 1.0024(3) 0.3583(2) 0.0929(15) Uani 1 1 d .
H31A H -0.0271 0.9548 0.3362 0.111 Uiso 1 1 calc R
H31B H 0.0249 1.0360 0.3323 0.111 Uiso 1 1 calc R
C32 C -0.1260(4) 1.0596(3) 0.3849(3) 0.0963(17) Uani 1 1 d .
H32A H -0.1143 1.1107 0.4020 0.116 Uiso 1 1 calc R
H32B H -0.1636 1.0799 0.3542 0.116 Uiso 1 1 calc R
C33 C -0.2257(4) 0.9528(3) 0.4066(2) 0.0863(15) Uani 1 1 d .
H33A H -0.2109 0.9554 0.3647 0.104 Uiso 1 1 calc R
H33B H -0.3029 0.9588 0.4205 0.104 Uiso 1 1 calc R
C34 C -0.1661(4) 0.8657(3) 0.4239(2) 0.0791(13) Uani 1 1 d .
H34A H -0.0895 0.8637 0.4181 0.095 Uiso 1 1 calc R
H34B H -0.1938 0.8557 0.4645 0.095 Uiso 1 1 calc R
C35 C -0.1504(3) 0.7167(3) 0.4044(2) 0.0790(14) Uani 1 1 d .
H35A H -0.1923 0.6825 0.3900 0.095 Uiso 1 1 calc R
H35B H -0.1688 0.7150 0.4464 0.095 Uiso 1 1 calc R
C36 C -0.0341(3) 0.6730(3) 0.3845(2) 0.0651(11) Uani 1 1 d .
H36A H -0.0221 0.6121 0.3956 0.078 Uiso 1 1 calc R
H36B H -0.0135 0.6748 0.3427 0.078 Uiso 1 1 calc R
C37 C 0.5740(2) 0.21955(19) 0.11376(13) 0.0386(7) Uani 1 1 d .
H37A H 0.6299 0.2265 0.1330 0.046 Uiso 1 1 calc R
H37B H 0.6089 0.1987 0.0745 0.046 Uiso 1 1 calc R
C38 C 0.4969(3) 0.3087(2) 0.11150(14) 0.0457(8) Uani 1 1 d .
H38A H 0.4634 0.3310 0.1506 0.055 Uiso 1 1 calc R
H38B H 0.4400 0.3023 0.0928 0.055 Uiso 1 1 calc R
C39 C 0.5569(3) 0.3739(2) 0.07818(14) 0.0550(9) Uani 1 1 d .
H39A H 0.6079 0.3440 0.0445 0.066 Uiso 1 1 calc R
H39B H 0.5049 0.4200 0.0644 0.066 Uiso 1 1 calc R
C40 C 0.6183(3) 0.4160(2) 0.11276(14) 0.0443(8) Uani 1 1 d .
H40A H 0.6556 0.3717 0.1354 0.053 Uiso 1 1 calc R
H40B H 0.6723 0.4395 0.0862 0.053 Uiso 1 1 calc R
C41 C 0.5428(2) 0.48910(19) 0.15303(13) 0.0370(7) Uani 1 1 d .
H41A H 0.4938 0.4639 0.1818 0.044 Uiso 1 1 calc R
H41B H 0.4995 0.5293 0.1307 0.044 Uiso 1 1 calc R
C42 C 0.4657(2) 0.20806(18) 0.39620(12) 0.0325(6) Uani 1 1 d .
H42A H 0.4505 0.2683 0.3839 0.039 Uiso 1 1 calc R
H42B H 0.4277 0.2075 0.4363 0.039 Uiso 1 1 calc R
C43 C 0.5867(2) 0.17849(18) 0.39377(12) 0.0325(6) Uani 1 1 d .
H43A H 0.6266 0.1821 0.3544 0.039 Uiso 1 1 calc R
H43B H 0.6041 0.1179 0.4052 0.039 Uiso 1 1 calc R
C44 C 0.6214(2) 0.23554(19) 0.43399(12) 0.0347(6) Uani 1 1 d .
H44A H 0.5663 0.2472 0.4696 0.042 Uiso 1 1 calc R
H44B H 0.6879 0.2026 0.4437 0.042 Uiso 1 1 calc R
C45 C 0.6395(2) 0.32294(18) 0.40876(13) 0.0352(6) Uani 1 1 d .
H45A H 0.5837 0.3481 0.3879 0.042 Uiso 1 1 calc R
H45B H 0.6338 0.3633 0.4400 0.042 Uiso 1 1 calc R
C46 C 0.7506(2) 0.31081(18) 0.36789(13) 0.0339(6) Uani 1 1 d .
H46A H 0.7556 0.2691 0.3376 0.041 Uiso 1 1 calc R
H46B H 0.8052 0.2852 0.3894 0.041 Uiso 1 1 calc R
C47 C 0.6106(2) 0.03420(19) 0.13376(12) 0.0368(7) Uani 1 1 d .
C48 C 0.7177(3) 0.0311(2) 0.10738(16) 0.0567(9) Uani 1 1 d .
H48 H 0.7386 0.0828 0.0962 0.068 Uiso 1 1 calc R
C49 C 0.7939(3) -0.0482(3) 0.09745(19) 0.0715(12) Uani 1 1 d .
H49 H 0.8655 -0.0492 0.0800 0.086 Uiso 1 1 calc R
C50 C 0.7645(4) -0.1241(3) 0.11302(18) 0.0733(13) Uani 1 1 d .
H50 H 0.8160 -0.1771 0.1061 0.088 Uiso 1 1 calc R
C51 C 0.6593(4) -0.1232(2) 0.13894(18) 0.0694(12) Uani 1 1 d .
H51 H 0.6393 -0.1755 0.1492 0.083 Uiso 1 1 calc R
C52 C 0.5822(3) -0.0441(2) 0.14999(16) 0.0538(9) Uani 1 1 d .
H52 H 0.5112 -0.0437 0.1684 0.065 Uiso 1 1 calc R
C53 C 0.4119(2) 0.13284(18) 0.10708(12) 0.0341(6) Uani 1 1 d .
C54 C 0.4489(3) 0.1056(2) 0.04919(13) 0.0439(7) Uani 1 1 d .
H54 H 0.5227 0.0859 0.0339 0.053 Uiso 1 1 calc R
C55 C 0.3754(3) 0.1080(2) 0.01433(16) 0.0591(10) Uani 1 1 d .
H55 H 0.4000 0.0899 -0.0243 0.071 Uiso 1 1 calc R
C56 C 0.2661(3) 0.1372(2) 0.03724(18) 0.0595(10) Uani 1 1 d .
H56 H 0.2171 0.1390 0.0138 0.071 Uiso 1 1 calc R
C57 C 0.2290(3) 0.1636(2) 0.09379(17) 0.0558(9) Uani 1 1 d .
H57 H 0.1550 0.1830 0.1087 0.067 Uiso 1 1 calc R
C58 C 0.3015(3) 0.1616(2) 0.12943(14) 0.0431(7) Uani 1 1 d .
H58 H 0.2759 0.1794 0.1681 0.052 Uiso 1 1 calc R
C59 C 0.4493(2) 0.03353(19) 0.37806(12) 0.0341(6) Uani 1 1 d .
C60 C 0.5206(3) -0.0305(2) 0.34023(15) 0.0453(8) Uani 1 1 d .
H60 H 0.5429 -0.0174 0.3016 0.054 Uiso 1 1 calc R
C61 C 0.5590(3) -0.1141(2) 0.35951(19) 0.0619(10) Uani 1 1 d .
H61 H 0.6081 -0.1562 0.3340 0.074 Uiso 1 1 calc R
C62 C 0.5245(4) -0.1340(3) 0.4160(2) 0.0671(11) Uani 1 1 d .
H62 H 0.5497 -0.1900 0.4289 0.080 Uiso 1 1 calc R
C63 C 0.4534(4) -0.0724(3) 0.45359(18) 0.0662(11) Uani 1 1 d .
H63 H 0.4296 -0.0867 0.4919 0.079 Uiso 1 1 calc R
C64 C 0.4164(3) 0.0114(2) 0.43509(15) 0.0517(9) Uani 1 1 d .
H64 H 0.3689 0.0534 0.4613 0.062 Uiso 1 1 calc R
C65 C 0.2647(2) 0.1844(2) 0.38585(12) 0.0346(6) Uani 1 1 d .
C66 C 0.2225(3) 0.2737(2) 0.39579(14) 0.0463(8) Uani 1 1 d .
H66 H 0.2667 0.3123 0.3838 0.056 Uiso 1 1 calc R
C67 C 0.1151(3) 0.3061(3) 0.42339(16) 0.0556(9) Uani 1 1 d .
H67 H 0.0875 0.3660 0.4298 0.067 Uiso 1 1 calc R
C68 C 0.0496(3) 0.2491(3) 0.44118(17) 0.0611(10) Uani 1 1 d .
H68 H -0.0220 0.2705 0.4605 0.073 Uiso 1 1 calc R
C69 C 0.0892(3) 0.1616(3) 0.43070(18) 0.0641(11) Uani 1 1 d .
H69 H 0.0443 0.1234 0.4426 0.077 Uiso 1 1 calc R
C70 C 0.1959(3) 0.1289(2) 0.40246(16) 0.0521(9) Uani 1 1 d .
H70 H 0.2217 0.0691 0.3946 0.063 Uiso 1 1 calc R
C71 C 0.6966(3) 0.59272(19) 0.12902(14) 0.0413(7) Uani 1 1 d .
C72 C 0.8061(3) 0.5804(3) 0.12447(17) 0.0605(10) Uani 1 1 d .
H72 H 0.8378 0.5528 0.1538 0.073 Uiso 1 1 calc R
C73 C 0.8696(4) 0.6093(3) 0.0758(2) 0.0844(14) Uani 1 1 d .
H73 H 0.9436 0.6009 0.0730 0.101 Uiso 1 1 calc R
C74 C 0.8249(4) 0.6496(3) 0.03219(19) 0.0804(14) Uani 1 1 d .
H74 H 0.8681 0.6684 -0.0001 0.096 Uiso 1 1 calc R
C75 C 0.7162(4) 0.6621(3) 0.03632(19) 0.0776(13) Uani 1 1 d .
H75 H 0.6854 0.6893 0.0066 0.093 Uiso 1 1 calc R
C76 C 0.6517(3) 0.6345(2) 0.08472(16) 0.0587(10) Uani 1 1 d .
H76 H 0.5776 0.6440 0.0875 0.070 Uiso 1 1 calc R
C77 C 0.5030(3) 0.64761(18) 0.21817(13) 0.0371(7) Uani 1 1 d .
C78 C 0.5300(3) 0.7210(2) 0.23583(17) 0.0597(10) Uani 1 1 d .
H78 H 0.6019 0.7198 0.2351 0.072 Uiso 1 1 calc R
C79 C 0.4499(4) 0.7963(3) 0.2547(2) 0.0735(12) Uani 1 1 d .
H79 H 0.4686 0.8452 0.2665 0.088 Uiso 1 1 calc R
C80 C 0.3442(3) 0.7993(3) 0.25595(17) 0.0646(11) Uani 1 1 d .
H80 H 0.2915 0.8506 0.2677 0.077 Uiso 1 1 calc R
C81 C 0.3159(3) 0.7276(3) 0.24015(19) 0.0669(11) Uani 1 1 d .
H81 H 0.2435 0.7292 0.2420 0.080 Uiso 1 1 calc R
C82 C 0.3947(3) 0.6517(2) 0.22115(17) 0.0551(9) Uani 1 1 d .
H82 H 0.3744 0.6029 0.2103 0.066 Uiso 1 1 calc R
C83 C 0.7626(2) 0.47957(19) 0.39730(13) 0.0365(7) Uani 1 1 d .
C84 C 0.6682(3) 0.5449(2) 0.41182(17) 0.0568(9) Uani 1 1 d .
H84 H 0.6233 0.5596 0.3857 0.068 Uiso 1 1 calc R
C85 C 0.6404(4) 0.5884(3) 0.4647(2) 0.0804(14) Uani 1 1 d .
H85 H 0.5762 0.6312 0.4744 0.096 Uiso 1 1 calc R
C86 C 0.7064(5) 0.5688(3) 0.5025(2) 0.0881(16) Uani 1 1 d .
H86 H 0.6870 0.5980 0.5382 0.106 Uiso 1 1 calc R
C87 C 0.8014(4) 0.5065(3) 0.48831(18) 0.0771(13) Uani 1 1 d .
H87 H 0.8473 0.4944 0.5140 0.093 Uiso 1 1 calc R
C88 C 0.8295(3) 0.4612(2) 0.43584(15) 0.0536(9) Uani 1 1 d .
H88 H 0.8938 0.4183 0.4266 0.064 Uiso 1 1 calc R
C89 C 0.9300(2) 0.3746(2) 0.30625(12) 0.0357(6) Uani 1 1 d .
C90 C 0.9951(3) 0.4340(2) 0.29965(15) 0.0500(8) Uani 1 1 d .
H90 H 0.9640 0.4928 0.3091 0.060 Uiso 1 1 calc R
C91 C 1.1062(3) 0.4064(3) 0.27906(17) 0.0591(10) Uani 1 1 d .
H91 H 1.1493 0.4465 0.2750 0.071 Uiso 1 1 calc R
C92 C 1.1525(3) 0.3196(3) 0.26462(16) 0.0603(10) Uani 1 1 d .
H92 H 1.2269 0.3011 0.2509 0.072 Uiso 1 1 calc R
C93 C 1.0898(3) 0.2604(3) 0.27032(16) 0.0598(10) Uani 1 1 d .
H93 H 1.1216 0.2018 0.2604 0.072 Uiso 1 1 calc R
C94 C 0.9788(3) 0.2874(2) 0.29085(15) 0.0500(8) Uani 1 1 d .
H94 H 0.9365 0.2467 0.2944 0.060 Uiso 1 1 calc R
O1S O 0.9745(3) 0.2743(3) 0.07602(17) 0.1026(11) Uani 1 1 d .
C4S C 1.0165(6) 0.3787(4) 0.1330(3) 0.128(2) Uani 1 1 d .
H4S1 H 0.9885 0.4135 0.1680 0.192 Uiso 1 1 calc R
H4S2 H 1.0285 0.4163 0.1007 0.192 Uiso 1 1 calc R
H4S3 H 1.0836 0.3388 0.1353 0.192 Uiso 1 1 calc R
C3S C 0.9389(5) 0.3295(5) 0.1252(3) 0.132(2) Uani 1 1 d .
H3S1 H 0.9239 0.2945 0.1591 0.158 Uiso 1 1 calc R
H3S2 H 0.8717 0.3704 0.1225 0.158 Uiso 1 1 calc R
C1S C 0.9048(5) 0.2280(5) 0.0651(4) 0.156(3) Uani 1 1 d .
H1S1 H 0.8407 0.2689 0.0580 0.188 Uiso 1 1 calc R
H1S2 H 0.8826 0.1958 0.0994 0.188 Uiso 1 1 calc R
C2S C 0.9483(6) 0.1672(6) 0.0167(4) 0.198(5) Uani 1 1 d .
H2S1 H 0.8949 0.1365 0.0125 0.296 Uiso 1 1 calc R
H2S2 H 1.0115 0.1259 0.0233 0.296 Uiso 1 1 calc R
H2S3 H 0.9674 0.1986 -0.0180 0.296 Uiso 1 1 calc R

loop_
_atom_site_aniso_label
_atom_site_aniso_U_11
_atom_site_aniso_U_22
_atom_site_aniso_U_33
_atom_site_aniso_U_23
_atom_site_aniso_U_13
_atom_site_aniso_U_12
Pd1 0.03205(11) 0.02424(10) 0.02706(11) -0.00157(8) -0.00596(8) -0.01043(8)
Pd2 0.03326(12) 0.02527(11) 0.03722(13) 0.00323(9) -0.00829(9) -0.01259(9)
P1 0.0377(4) 0.0289(4) 0.0279(4) -0.0037(3) -0.0060(3) -0.0102(3)
P2 0.0328(4) 0.0281(4) 0.0273(4) 0.0001(3) -0.0050(3) -0.0109(3)
P3 0.0391(4) 0.0249(3) 0.0352(4) 0.0038(3) -0.0074(3) -0.0104(3)
P4 0.0308(4) 0.0271(4) 0.0353(4) -0.0003(3) -0.0068(3) -0.0092(3)
Cl1 0.0524(5) 0.0412(4) 0.0474(4) 0.0005(3) -0.0141(4) -0.0266(4)
Cl2 0.0708(6) 0.0452(5) 0.0742(6) 0.0170(4) -0.0324(5) -0.0378(4)
N1 0.0327(13) 0.0322(13) 0.0537(16) -0.0027(12) -0.0065(12) -0.0031(11)
N2 0.0361(14) 0.0307(13) 0.0512(16) -0.0091(11) -0.0006(12) -0.0052(11)
O1 0.0382(12) 0.0281(11) 0.104(2) 0.0013(12) -0.0028(13) -0.0060(10)
O2 0.087(2) 0.0565(18) 0.098(2) -0.0024(17) 0.0038(19) -0.0061(16)
O3 0.0728(19) 0.0589(18) 0.080(2) -0.0057(15) -0.0027(15) -0.0063(15)
O4 0.0720(18) 0.0619(18) 0.0665(18) 0.0107(14) -0.0033(14) -0.0054(14)
O5 0.0336(12) 0.0323(12) 0.113(2) 0.0039(13) 0.0088(13) -0.0053(10)
O6 0.0495(14) 0.0411(13) 0.0779(18) -0.0243(12) 0.0011(12) -0.0054(11)
O7 0.0702(18) 0.0584(17) 0.079(2) -0.0081(15) -0.0150(15) 0.0013(14)
O8 0.093(2) 0.076(2) 0.116(3) -0.016(2) -0.040(2) -0.0041(19)
O9 0.079(2) 0.0631(19) 0.117(3) -0.0143(18) -0.0453(19) -0.0035(16)
O10 0.0351(12) 0.0525(15) 0.096(2) -0.0300(14) -0.0113(13) -0.0010(11)
C1 0.0330(14) 0.0251(13) 0.0233(13) 0.0028(10) -0.0072(11) -0.0102(11)
C2 0.0318(14) 0.0267(13) 0.0237(13) -0.0011(10) -0.0045(11) -0.0060(11)
C3 0.0258(13) 0.0323(14) 0.0275(14) -0.0010(11) -0.0016(11) -0.0075(11)
C4 0.0345(14) 0.0235(12) 0.0247(13) 0.0009(10) -0.0070(11) -0.0102(11)
C5 0.0314(14) 0.0225(12) 0.0262(13) -0.0002(10) -0.0062(11) -0.0044(11)
C6 0.0281(13) 0.0264(13) 0.0285(14) -0.0007(11) -0.0049(11) -0.0056(11)
C7 0.0352(15) 0.0271(14) 0.0337(15) -0.0046(11) -0.0073(12) -0.0075(12)
C8 0.0348(16) 0.0315(15) 0.0520(19) -0.0030(14) -0.0071(14) -0.0035(13)
C9 0.0318(16) 0.0382(17) 0.060(2) 0.0044(15) -0.0020(14) -0.0034(13)
C10 0.0388(18) 0.0362(17) 0.067(2) 0.0101(16) -0.0017(16) -0.0110(14)
C11 0.0340(16) 0.0297(15) 0.064(2) 0.0035(14) -0.0073(15) -0.0044(13)
C12 0.0303(16) 0.0337(16) 0.069(2) 0.0005(15) -0.0020(15) -0.0072(13)
C13 0.0344(16) 0.0293(16) 0.073(2) 0.0019(15) -0.0039(15) -0.0076(13)
C14 0.0351(15) 0.0218(13) 0.0379(16) -0.0014(11) -0.0050(12) -0.0051(11)
C15 0.0359(16) 0.0326(16) 0.0475(19) -0.0078(13) -0.0022(13) -0.0041(13)
C16 0.0357(17) 0.054(2) 0.068(2) -0.0229(18) -0.0085(16) -0.0018(15)
C17 0.0431(19) 0.056(2) 0.068(2) -0.0250(18) -0.0114(17) -0.0089(16)
C18 0.0412(18) 0.0393(18) 0.054(2) -0.0145(15) -0.0013(15) -0.0040(14)
C19 0.0326(16) 0.0385(17) 0.055(2) -0.0054(15) -0.0049(14) -0.0040(13)
C20 0.0374(17) 0.0370(17) 0.053(2) -0.0123(14) -0.0037(14) -0.0091(13)
C21 0.049(2) 0.0344(18) 0.087(3) 0.0031(18) -0.0029(19) -0.0153(15)
C22 0.082(3) 0.035(2) 0.098(4) 0.006(2) 0.006(3) -0.0165(19)
C23 0.085(3) 0.047(2) 0.127(5) -0.016(3) 0.014(3) -0.008(2)
C24 0.086(3) 0.071(3) 0.090(4) -0.024(3) -0.004(3) -0.006(3)
C25 0.063(3) 0.063(3) 0.082(3) 0.000(2) 0.005(2) -0.004(2)
C26 0.066(3) 0.060(3) 0.064(3) -0.001(2) -0.004(2) -0.004(2)
C27 0.0366(18) 0.051(2) 0.083(3) 0.006(2) 0.0013(18) -0.0134(16)
C28 0.0400(19) 0.0365(18) 0.094(3) 0.0052(18) 0.0045(18) -0.0108(15)
C29 0.048(2) 0.043(2) 0.117(4) -0.026(2) -0.016(2) -0.0100(17)
C30 0.070(3) 0.056(2) 0.087(3) -0.015(2) 0.004(2) -0.020(2)
C31 0.115(4) 0.083(4) 0.087(4) 0.015(3) -0.034(3) -0.025(3)
C32 0.087(4) 0.071(3) 0.131(5) 0.022(3) -0.038(3) -0.010(3)
C33 0.074(3) 0.062(3) 0.122(4) -0.030(3) -0.039(3) 0.005(2)
C34 0.076(3) 0.057(3) 0.106(4) -0.012(2) -0.040(3) 0.002(2)
C35 0.049(2) 0.065(3) 0.129(4) -0.016(3) -0.029(3) -0.014(2)
C36 0.047(2) 0.056(2) 0.093(3) -0.022(2) -0.019(2) -0.0085(18)
C37 0.0484(18) 0.0395(16) 0.0304(15) -0.0004(13) -0.0044(13) -0.0190(14)
C38 0.066(2) 0.0365(17) 0.0417(18) 0.0000(14) -0.0177(16) -0.0199(16)
C39 0.097(3) 0.0399(18) 0.0353(18) 0.0042(14) -0.0199(18) -0.0255(19)
C40 0.062(2) 0.0325(16) 0.0397(18) -0.0025(13) -0.0053(15) -0.0191(15)
C41 0.0454(17) 0.0333(15) 0.0348(16) 0.0039(12) -0.0102(13) -0.0131(13)
C42 0.0384(15) 0.0308(14) 0.0302(15) -0.0012(11) -0.0073(12) -0.0116(12)
C43 0.0357(15) 0.0322(14) 0.0304(15) 0.0010(12) -0.0081(12) -0.0090(12)
C44 0.0372(15) 0.0387(16) 0.0329(15) 0.0058(12) -0.0123(12) -0.0147(13)
C45 0.0392(16) 0.0322(15) 0.0364(16) -0.0001(12) -0.0093(13) -0.0117(13)
C46 0.0357(15) 0.0312(15) 0.0364(16) 0.0015(12) -0.0088(12) -0.0107(12)
C47 0.0458(17) 0.0346(15) 0.0301(15) -0.0063(12) -0.0127(13) -0.0048(13)
C48 0.051(2) 0.053(2) 0.059(2) -0.0122(18) -0.0028(17) -0.0052(17)
C49 0.056(2) 0.073(3) 0.074(3) -0.025(2) -0.009(2) 0.005(2)
C50 0.081(3) 0.061(3) 0.063(3) -0.020(2) -0.024(2) 0.023(2)
C51 0.105(4) 0.036(2) 0.062(3) -0.0001(18) -0.021(2) -0.004(2)
C52 0.066(2) 0.0386(18) 0.055(2) -0.0041(16) -0.0143(18) -0.0080(17)
C53 0.0437(17) 0.0267(14) 0.0339(16) -0.0020(12) -0.0115(13) -0.0094(12)
C54 0.057(2) 0.0408(17) 0.0342(17) -0.0028(13) -0.0114(15) -0.0095(15)
C55 0.089(3) 0.055(2) 0.041(2) -0.0013(17) -0.031(2) -0.016(2)
C56 0.073(3) 0.053(2) 0.065(3) 0.0074(19) -0.043(2) -0.015(2)
C57 0.049(2) 0.052(2) 0.070(3) 0.0067(19) -0.0240(19) -0.0098(17)
C58 0.0444(18) 0.0395(17) 0.0445(18) -0.0021(14) -0.0095(14) -0.0082(14)
C59 0.0386(16) 0.0333(15) 0.0347(16) 0.0041(12) -0.0112(12) -0.0141(13)
C60 0.0487(19) 0.0393(17) 0.049(2) 0.0044(15) -0.0144(15) -0.0102(15)
C61 0.066(2) 0.040(2) 0.078(3) 0.0008(19) -0.024(2) -0.0029(18)
C62 0.081(3) 0.043(2) 0.088(3) 0.025(2) -0.040(3) -0.018(2)
C63 0.089(3) 0.059(2) 0.059(2) 0.029(2) -0.024(2) -0.029(2)
C64 0.067(2) 0.048(2) 0.0419(19) 0.0083(16) -0.0116(17) -0.0195(17)
C65 0.0337(15) 0.0438(17) 0.0273(15) -0.0007(12) -0.0062(12) -0.0115(13)
C66 0.0408(18) 0.0486(19) 0.049(2) -0.0011(15) -0.0089(15) -0.0106(15)
C67 0.0405(19) 0.057(2) 0.061(2) -0.0080(18) -0.0088(17) 0.0036(17)
C68 0.0347(18) 0.085(3) 0.058(2) 0.005(2) -0.0038(16) -0.0090(19)
C69 0.040(2) 0.075(3) 0.079(3) 0.013(2) -0.0066(19) -0.0259(19)
C70 0.0418(18) 0.051(2) 0.066(2) -0.0037(17) -0.0075(16) -0.0195(16)
C71 0.0480(18) 0.0295(15) 0.0448(18) 0.0051(13) -0.0022(14) -0.0139(14)
C72 0.053(2) 0.065(2) 0.060(2) 0.0088(19) -0.0004(18) -0.0176(19)
C73 0.062(3) 0.094(4) 0.085(3) 0.012(3) 0.015(2) -0.026(2)
C74 0.103(4) 0.072(3) 0.056(3) 0.010(2) 0.017(3) -0.036(3)
C75 0.108(4) 0.066(3) 0.057(3) 0.024(2) -0.008(2) -0.029(3)
C76 0.063(2) 0.055(2) 0.055(2) 0.0201(18) -0.0080(18) -0.0153(18)
C77 0.0492(18) 0.0285(14) 0.0322(16) 0.0013(12) -0.0078(13) -0.0076(13)
C78 0.063(2) 0.041(2) 0.077(3) -0.0124(18) -0.022(2) -0.0089(17)
C79 0.089(3) 0.041(2) 0.089(3) -0.023(2) -0.026(3) -0.005(2)
C80 0.070(3) 0.048(2) 0.059(2) -0.0075(18) 0.001(2) 0.0052(19)
C81 0.045(2) 0.056(2) 0.087(3) -0.005(2) -0.001(2) 0.0007(18)
C82 0.048(2) 0.0430(19) 0.070(3) -0.0062(17) -0.0064(18) -0.0080(16)
C83 0.0406(16) 0.0327(15) 0.0374(16) -0.0009(12) -0.0041(13) -0.0153(13)
C84 0.052(2) 0.049(2) 0.064(2) -0.0158(18) -0.0055(18) -0.0069(17)
C85 0.081(3) 0.062(3) 0.084(3) -0.031(2) 0.008(3) -0.008(2)
C86 0.132(5) 0.073(3) 0.054(3) -0.025(2) 0.008(3) -0.037(3)
C87 0.119(4) 0.077(3) 0.049(2) 0.001(2) -0.032(3) -0.037(3)
C88 0.068(2) 0.051(2) 0.046(2) -0.0003(16) -0.0183(18) -0.0163(18)
C89 0.0328(15) 0.0405(16) 0.0336(16) 0.0003(13) -0.0063(12) -0.0093(13)
C90 0.0418(18) 0.047(2) 0.060(2) -0.0020(17) -0.0054(16) -0.0143(15)
C91 0.043(2) 0.074(3) 0.065(2) -0.003(2) -0.0075(17) -0.0268(19)
C92 0.0365(18) 0.082(3) 0.056(2) -0.012(2) -0.0017(16) -0.0083(19)
C93 0.045(2) 0.060(2) 0.061(2) -0.0130(19) 0.0001(17) 0.0026(18)
C94 0.0435(19) 0.0472(19) 0.055(2) -0.0058(16) -0.0017(16) -0.0105(15)
O1S 0.064(2) 0.130(3) 0.110(3) -0.006(2) -0.008(2) -0.025(2)
C4S 0.126(5) 0.125(5) 0.121(5) -0.018(4) -0.029(4) -0.002(4)
C3S 0.077(4) 0.157(6) 0.133(6) -0.037(5) 0.029(4) -0.017(4)
C1S 0.082(4) 0.167(8) 0.222(10) -0.026(7) -0.023(5) -0.040(5)
C2S 0.098(5) 0.231(10) 0.249(11) -0.131(9) -0.006(6) -0.020(6)

loop_
_atom_type_symbol
_atom_type_description
_atom_type_scat_dispersion_real
_atom_type_scat_dispersion_imag
_atom_type_scat_source
C C 0.0033 0.0016 'International Tables Vol C Tables 4.2.6.8 and 6.1.1.4'
H H 0.0000 0.0000 'International Tables Vol C Tables 4.2.6.8 and 6.1.1.4'
N N 0.0061 0.0033 'International Tables Vol C Tables 4.2.6.8 and 6.1.1.4'
O O 0.0106 0.0060 'International Tables Vol C Tables 4.2.6.8 and 6.1.1.4'
P P 0.1023 0.0942 'International Tables Vol C Tables 4.2.6.8 and 6.1.1.4'
Cl Cl 0.1484 0.1585 'International Tables Vol C Tables 4.2.6.8 and 6.1.1.4'
Pd Pd -0.9988 1.0072 'International Tables Vol C Tables 4.2.6.8 and 6.1.1.4'

loop_
_geom_angle_atom_site_label_1
_geom_angle_atom_site_label_2
_geom_angle_atom_site_label_3
_geom_angle
C1 Pd1 P2 88.67(7)
C1 Pd1 P1 90.25(7)
P2 Pd1 P1 171.82(3)
C1 Pd1 Cl1 173.48(8)
P2 Pd1 Cl1 88.16(3)
P1 Pd1 Cl1 93.69(3)
C4 Pd2 P4 89.02(7)
C4 Pd2 P3 89.61(7)
P4 Pd2 P3 178.55(3)
C4 Pd2 Cl2 176.38(8)
P4 Pd2 Cl2 88.62(3)
P3 Pd2 Cl2 92.77(3)
C53 P1 C47 104.16(13)
C53 P1 C37 100.68(14)
C47 P1 C37 103.89(14)
C53 P1 Pd1 118.51(10)
C47 P1 Pd1 108.09(10)
C37 P1 Pd1 119.66(10)
C59 P2 C65 106.92(14)
C59 P2 C42 102.39(13)
C65 P2 C42 99.41(13)
C59 P2 Pd1 111.14(10)
C65 P2 Pd1 113.39(9)
C42 P2 Pd1 121.97(9)
C71 P3 C77 103.74(14)
C71 P3 C41 101.04(14)
C77 P3 C41 102.29(14)
C71 P3 Pd2 116.15(11)
C77 P3 Pd2 112.62(10)
C41 P3 Pd2 118.93(10)
C83 P4 C89 106.63(14)
C83 P4 C46 100.24(13)
C89 P4 C46 101.73(13)
C83 P4 Pd2 112.90(10)
C89 P4 Pd2 111.59(10)
C46 P4 Pd2 122.09(10)
C7 N1 C8 117.3(3)
C14 N2 C15 117.1(2)
C11 O1 C21 117.2(2)
C22 O2 C23 113.3(4)
C24 O3 C25 115.1(3)
C27 O4 C26 116.0(3)
C12 O5 C28 117.3(2)
C18 O6 C29 114.5(3)
C30 O7 C31 112.8(4)
C33 O8 C32 112.2(4)
C35 O9 C34 115.7(3)
C19 O10 C36 119.3(3)
C6 C1 C2 117.0(2)
C6 C1 Pd1 117.65(19)
C2 C1 Pd1 125.28(19)
C3 C2 C1 119.9(2)
C3 C2 C7 120.4(2)
C1 C2 C7 119.6(2)
C4 C3 C2 122.5(2)
C3 C4 C5 116.9(2)
C3 C4 Pd2 121.45(19)
C5 C4 Pd2 121.58(19)
C6 C5 C4 120.7(2)
C6 C5 C14 119.3(2)
C4 C5 C14 120.0(2)
C1 C6 C5 122.2(2)
N1 C7 C2 123.9(3)
C9 C8 C13 118.4(3)
C9 C8 N1 124.4(3)
C13 C8 N1 117.1(3)
C8 C9 C10 121.4(3)
C11 C10 C9 120.1(3)
O1 C11 C10 124.5(3)
O1 C11 C12 116.3(3)
C10 C11 C12 119.2(3)
O5 C12 C13 125.4(3)
O5 C12 C11 114.9(3)
C13 C12 C11 119.7(3)
C12 C13 C8 121.1(3)
N2 C14 C5 124.5(3)
C16 C15 C20 119.0(3)
C16 C15 N2 122.8(3)
C20 C15 N2 118.1(3)
C15 C16 C17 120.2(3)
C18 C17 C16 121.1(3)
C17 C18 O6 121.3(3)
C17 C18 C19 119.0(3)
O6 C18 C19 119.6(3)
O10 C19 C20 124.5(3)
O10 C19 C18 115.7(3)
C20 C19 C18 119.8(3)
C19 C20 C15 120.8(3)
O1 C21 C22 108.6(3)
O2 C22 C21 110.2(3)
O2 C23 C24 106.3(4)
O3 C24 C23 113.4(4)
O3 C25 C26 108.1(3)
O4 C26 C25 111.1(3)
O4 C27 C28 112.2(3)
O5 C28 C27 107.9(3)
O6 C29 C30 112.0(3)
O7 C30 C29 108.6(4)
O7 C31 C32 108.4(4)
O8 C32 C31 116.8(4)
O8 C33 C34 112.0(4)
O9 C34 C33 106.9(4)
O9 C35 C36 117.0(4)
O10 C36 C35 110.5(3)
C38 C37 P1 113.8(2)
C37 C38 C39 111.1(3)
C40 C39 C38 115.1(3)
C41 C40 C39 111.7(3)
C40 C41 P3 114.7(2)
C43 C42 P2 117.3(2)
C42 C43 C44 111.1(2)
C45 C44 C43 114.8(2)
C46 C45 C44 111.1(2)
C45 C46 P4 116.08(19)
C52 C47 C48 118.1(3)
C52 C47 P1 118.9(3)
C48 C47 P1 122.9(3)
C49 C48 C47 120.8(4)
C50 C49 C48 120.3(4)
C49 C50 C51 120.2(4)
C50 C51 C52 120.1(4)
C47 C52 C51 120.4(4)
C58 C53 C54 119.4(3)
C58 C53 P1 120.4(2)
C54 C53 P1 120.1(2)
C55 C54 C53 120.0(3)
C56 C55 C54 119.8(3)
C57 C56 C55 120.7(3)
C56 C57 C58 120.3(3)
C53 C58 C57 119.8(3)
C64 C59 C60 118.1(3)
C64 C59 P2 122.1(2)
C60 C59 P2 119.7(2)
C59 C60 C61 120.7(3)
C62 C61 C60 119.8(4)
C63 C62 C61 120.3(3)
C62 C63 C64 120.3(4)
C59 C64 C63 120.7(4)
C70 C65 C66 118.2(3)
C70 C65 P2 122.4(2)
C66 C65 P2 119.3(2)
C67 C66 C65 120.8(3)
C68 C67 C66 119.7(4)
C69 C68 C67 120.3(3)
C68 C69 C70 120.4(4)
C69 C70 C65 120.6(3)
C72 C71 C76 118.7(3)
C72 C71 P3 121.4(3)
C76 C71 P3 119.8(3)
C71 C72 C73 119.9(4)
C74 C73 C72 121.0(4)
C73 C74 C75 119.5(4)
C74 C75 C76 120.2(4)
C71 C76 C75 120.6(4)
C82 C77 C78 118.0(3)
C82 C77 P3 123.0(2)
C78 C77 P3 119.0(3)
C77 C78 C79 120.1(4)
C80 C79 C78 120.8(4)
C81 C80 C79 119.9(4)
C80 C81 C82 120.3(4)
C77 C82 C81 120.9(3)
C88 C83 C84 118.6(3)
C88 C83 P4 122.0(2)
C84 C83 P4 118.7(3)
C85 C84 C83 120.4(4)
C86 C85 C84 120.3(4)
C85 C86 C87 120.2(4)
C86 C87 C88 120.2(4)
C83 C88 C87 120.2(4)
C90 C89 C94 118.3(3)
C90 C89 P4 120.7(2)
C94 C89 P4 121.0(2)
C91 C90 C89 120.6(3)
C92 C91 C90 119.9(3)
C93 C92 C91 120.4(3)
C92 C93 C94 120.1(4)
C93 C94 C89 120.7(3)
C1S O1S C3S 116.9(5)
O1S C3S C4S 113.6(5)
O1S C1S C2S 114.8(6)

loop_
_geom_bond_atom_site_label_1
_geom_bond_atom_site_label_2
_geom_bond_distance
Pd1 C1 2.012(3)
Pd1 P2 2.3240(7)
Pd1 P1 2.3407(7)
Pd1 Cl1 2.4043(7)
Pd2 C4 2.015(3)
Pd2 P4 2.3274(8)
Pd2 P3 2.3580(8)
Pd2 Cl2 2.4042(8)
P1 C53 1.818(3)
P1 C47 1.828(3)
P1 C37 1.831(3)
P2 C59 1.821(3)
P2 C65 1.823(3)
P2 C42 1.845(3)
P3 C71 1.830(3)
P3 C77 1.831(3)
P3 C41 1.834(3)
P4 C83 1.822(3)
P4 C89 1.828(3)
P4 C46 1.846(3)
N1 C7 1.278(4)
N1 C8 1.428(4)
N2 C14 1.271(4)
N2 C15 1.424(4)
O1 C11 1.369(4)
O1 C21 1.417(4)
O2 C22 1.365(5)
O2 C23 1.445(5)
O3 C24 1.400(5)
O3 C25 1.431(5)
O4 C27 1.414(5)
O4 C26 1.421(4)
O5 C12 1.371(4)
O5 C28 1.420(4)
O6 C18 1.377(4)
O6 C29 1.432(4)
O7 C30 1.406(5)
O7 C31 1.426(5)
O8 C33 1.376(5)
O8 C32 1.441(6)
O9 C35 1.366(5)
O9 C34 1.416(5)
O10 C19 1.367(4)
O10 C36 1.405(4)
C1 C6 1.391(4)
C1 C2 1.418(4)
C2 C3 1.405(4)
C2 C7 1.464(4)
C3 C4 1.391(4)
C4 C5 1.408(4)
C5 C6 1.400(4)
C5 C14 1.465(4)
C8 C9 1.374(4)
C8 C13 1.393(4)
C9 C10 1.387(4)
C10 C11 1.377(4)
C11 C12 1.405(4)
C12 C13 1.380(4)
C15 C16 1.386(4)
C15 C20 1.388(4)
C16 C17 1.387(4)
C17 C18 1.375(4)
C18 C19 1.402(4)
C19 C20 1.387(4)
C21 C22 1.487(5)
C23 C24 1.502(7)
C25 C26 1.474(6)
C27 C28 1.506(5)
C29 C30 1.512(6)
C31 C32 1.493(7)
C33 C34 1.499(6)
C35 C36 1.483(5)
C37 C38 1.525(4)
C38 C39 1.532(4)
C39 C40 1.527(4)
C40 C41 1.522(4)
C42 C43 1.524(4)
C43 C44 1.536(4)
C44 C45 1.531(4)
C45 C46 1.527(4)
C47 C52 1.387(4)
C47 C48 1.388(5)
C48 C49 1.386(5)
C49 C50 1.356(6)
C50 C51 1.370(6)
C51 C52 1.390(5)
C53 C58 1.387(4)
C53 C54 1.394(4)
C54 C55 1.391(5)
C55 C56 1.378(5)
C56 C57 1.361(5)
C57 C58 1.395(4)
C59 C64 1.383(4)
C59 C60 1.387(4)
C60 C61 1.392(4)
C61 C62 1.366(6)
C62 C63 1.360(6)
C63 C64 1.386(5)
C65 C70 1.385(4)
C65 C66 1.387(4)
C66 C67 1.387(5)
C67 C68 1.374(5)
C68 C69 1.360(5)
C69 C70 1.384(5)
C71 C72 1.374(5)
C71 C76 1.387(5)
C72 C73 1.395(5)
C73 C74 1.362(7)
C74 C75 1.365(6)
C75 C76 1.388(5)
C77 C82 1.385(5)
C77 C78 1.386(4)
C78 C79 1.390(5)
C79 C80 1.361(6)
C80 C81 1.355(6)
C81 C82 1.388(5)
C83 C88 1.377(4)
C83 C84 1.386(4)
C84 C85 1.380(5)
C85 C86 1.356(7)
C86 C87 1.366(7)
C87 C88 1.385(5)
C89 C90 1.388(4)
C89 C94 1.391(4)
C90 C91 1.388(5)
C91 C92 1.375(5)
C92 C93 1.363(5)
C93 C94 1.386(5)
O1S C1S 1.362(7)
O1S C3S 1.400(7)
C4S C3S 1.457(8)
C1S C2S 1.441(9)

loop_
_geom_torsion_atom_site_label_1
_geom_torsion_atom_site_label_2
_geom_torsion_atom_site_label_3
_geom_torsion_atom_site_label_4
_geom_torsion
C1 Pd1 P1 C53 -135.19(13)
P2 Pd1 P1 C53 142.45(19)
Cl1 Pd1 P1 C53 39.61(11)
C1 Pd1 P1 C47 106.76(13)
P2 Pd1 P1 C47 24.4(2)
Cl1 Pd1 P1 C47 -78.44(11)
C1 Pd1 P1 C37 -11.70(14)
P2 Pd1 P1 C37 -94.1(2)
Cl1 Pd1 P1 C37 163.11(12)
C1 Pd1 P2 C59 -126.34(12)
P1 Pd1 P2 C59 -43.9(2)
Cl1 Pd1 P2 C59 59.36(10)
C1 Pd1 P2 C65 113.18(13)
P1 Pd1 P2 C65 -164.4(2)
Cl1 Pd1 P2 C65 -61.13(11)
C1 Pd1 P2 C42 -5.50(13)
P1 Pd1 P2 C42 77.0(2)
Cl1 Pd1 P2 C42 -179.81(11)
C4 Pd2 P3 C71 -131.95(14)
P4 Pd2 P3 C71 -113.6(11)
Cl2 Pd2 P3 C71 50.78(12)
C4 Pd2 P3 C77 108.63(13)
P4 Pd2 P3 C77 127.0(11)
Cl2 Pd2 P3 C77 -68.64(11)
C4 Pd2 P3 C41 -10.96(14)
P4 Pd2 P3 C41 7.4(12)
Cl2 Pd2 P3 C41 171.77(12)
C4 Pd2 P4 C83 -127.53(13)
P3 Pd2 P4 C83 -145.9(11)
Cl2 Pd2 P4 C83 49.72(11)
C4 Pd2 P4 C89 112.39(13)
P3 Pd2 P4 C89 94.0(11)
Cl2 Pd2 P4 C89 -70.36(11)
C4 Pd2 P4 C46 -8.02(13)
P3 Pd2 P4 C46 -26.4(12)
Cl2 Pd2 P4 C46 169.24(12)
P2 Pd1 C1 C6 -72.0(2)
P1 Pd1 C1 C6 116.1(2)
Cl1 Pd1 C1 C6 -11.1(8)
P2 Pd1 C1 C2 105.6(2)
P1 Pd1 C1 C2 -66.3(2)
Cl1 Pd1 C1 C2 166.5(5)
C6 C1 C2 C3 -7.3(4)
Pd1 C1 C2 C3 175.10(19)
C6 C1 C2 C7 169.0(2)
Pd1 C1 C2 C7 -8.6(4)
C1 C2 C3 C4 6.5(4)
C7 C2 C3 C4 -169.8(2)
C2 C3 C4 C5 1.1(4)
C2 C3 C4 Pd2 178.3(2)
P4 Pd2 C4 C3 -65.1(2)
P3 Pd2 C4 C3 114.4(2)
Cl2 Pd2 C4 C3 -114.4(12)
P4 Pd2 C4 C5 112.0(2)
P3 Pd2 C4 C5 -68.4(2)
Cl2 Pd2 C4 C5 62.7(13)
C3 C4 C5 C6 -7.6(4)
Pd2 C4 C5 C6 175.12(19)
C3 C4 C5 C14 169.3(2)
Pd2 C4 C5 C14 -8.0(3)
C2 C1 C6 C5 0.8(4)
Pd1 C1 C6 C5 178.61(19)
C4 C5 C6 C1 6.8(4)
C14 C5 C6 C1 -170.1(2)
C8 N1 C7 C2 174.7(3)
C3 C2 C7 N1 7.0(4)
C1 C2 C7 N1 -169.3(3)
C7 N1 C8 C9 -28.4(5)
C7 N1 C8 C13 155.2(3)
C13 C8 C9 C10 -3.1(5)
N1 C8 C9 C10 -179.5(3)
C8 C9 C10 C11 0.4(6)
C21 O1 C11 C10 18.2(5)
C21 O1 C11 C12 -164.0(3)
C9 C10 C11 O1 180.0(3)
C9 C10 C11 C12 2.3(6)
C28 O5 C12 C13 -3.5(6)
C28 O5 C12 C11 176.4(3)
O1 C11 C12 O5 0.0(5)
C10 C11 C12 O5 178.0(3)
O1 C11 C12 C13 179.9(3)
C10 C11 C12 C13 -2.1(5)
O5 C12 C13 C8 179.3(3)
C11 C12 C13 C8 -0.6(6)
C9 C8 C13 C12 3.2(5)
N1 C8 C13 C12 179.8(3)
C15 N2 C14 C5 174.4(3)
C6 C5 C14 N2 7.5(4)
C4 C5 C14 N2 -169.5(3)
C14 N2 C15 C16 -34.6(5)
C14 N2 C15 C20 148.1(3)
C20 C15 C16 C17 -3.1(6)
N2 C15 C16 C17 179.6(3)
C15 C16 C17 C18 0.2(6)
C16 C17 C18 O6 179.1(4)
C16 C17 C18 C19 3.0(6)
C29 O6 C18 C17 63.4(5)
C29 O6 C18 C19 -120.5(4)
C36 O10 C19 C20 -1.3(5)
C36 O10 C19 C18 179.4(3)
C17 C18 C19 O10 176.1(3)
O6 C18 C19 O10 -0.1(5)
C17 C18 C19 C20 -3.3(5)
O6 C18 C19 C20 -179.4(3)
O10 C19 C20 C15 -178.9(3)
C18 C19 C20 C15 0.4(5)
C16 C15 C20 C19 2.8(5)
N2 C15 C20 C19 -179.8(3)
C11 O1 C21 C22 175.1(3)
C23 O2 C22 C21 170.4(4)
O1 C21 C22 O2 -63.1(5)
C22 O2 C23 C24 -160.3(4)
C25 O3 C24 C23 -84.7(5)
O2 C23 C24 O3 77.5(5)
C24 O3 C25 C26 -162.1(4)
C27 O4 C26 C25 104.8(4)
O3 C25 C26 O4 172.5(3)
C26 O4 C27 C28 -120.7(4)
C12 O5 C28 C27 178.7(3)
O4 C27 C28 O5 69.2(4)
C18 O6 C29 C30 81.7(4)
C31 O7 C30 C29 -176.1(3)
O6 C29 C30 O7 81.9(4)
C30 O7 C31 C32 -179.7(4)
C33 O8 C32 C31 -63.6(6)
O7 C31 C32 O8 -54.6(6)
C32 O8 C33 C34 104.4(5)
C35 O9 C34 C33 -169.0(4)
O8 C33 C34 O9 -166.4(4)
C34 O9 C35 C36 -83.0(5)
C19 O10 C36 C35 171.7(4)
O9 C35 C36 O10 63.8(5)
C53 P1 C37 C38 60.3(2)
C47 P1 C37 C38 168.0(2)
Pd1 P1 C37 C38 -71.4(2)
P1 C37 C38 C39 -178.7(2)
C37 C38 C39 C40 -80.6(4)
C38 C39 C40 C41 -78.4(4)
C39 C40 C41 P3 -173.7(2)
C71 P3 C41 C40 58.8(2)
C77 P3 C41 C40 165.7(2)
Pd2 P3 C41 C40 -69.6(2)
C59 P2 C42 C43 54.9(2)
C65 P2 C42 C43 164.7(2)
Pd1 P2 C42 C43 -70.0(2)
P2 C42 C43 C44 -177.67(19)
C42 C43 C44 C45 -81.3(3)
C43 C44 C45 C46 -80.5(3)
C44 C45 C46 P4 179.40(19)
C83 P4 C46 C45 55.3(2)
C89 P4 C46 C45 164.9(2)
Pd2 P4 C46 C45 -70.1(2)
C53 P1 C47 C52 -67.3(3)
C37 P1 C47 C52 -172.3(3)
Pd1 P1 C47 C52 59.6(3)
C53 P1 C47 C48 116.3(3)
C37 P1 C47 C48 11.2(3)
Pd1 P1 C47 C48 -116.9(3)
C52 C47 C48 C49 0.2(5)
P1 C47 C48 C49 176.7(3)
C47 C48 C49 C50 0.5(6)
C48 C49 C50 C51 -0.3(7)
C49 C50 C51 C52 -0.7(6)
C48 C47 C52 C51 -1.1(5)
P1 C47 C52 C51 -177.8(3)
C50 C51 C52 C47 1.4(6)
C47 P1 C53 C58 139.4(2)
C37 P1 C53 C58 -113.1(3)
Pd1 P1 C53 C58 19.3(3)
C47 P1 C53 C54 -44.3(3)
C37 P1 C53 C54 63.1(3)
Pd1 P1 C53 C54 -164.4(2)
C58 C53 C54 C55 0.4(5)
P1 C53 C54 C55 -175.9(3)
C53 C54 C55 C56 -0.1(5)
C54 C55 C56 C57 -0.3(6)
C55 C56 C57 C58 0.2(6)
C54 C53 C58 C57 -0.5(5)
P1 C53 C58 C57 175.8(2)
C56 C57 C58 C53 0.2(5)
C65 P2 C59 C64 -42.5(3)
C42 P2 C59 C64 61.5(3)
Pd1 P2 C59 C64 -166.7(2)
C65 P2 C59 C60 141.0(2)
C42 P2 C59 C60 -115.0(3)
Pd1 P2 C59 C60 16.7(3)
C64 C59 C60 C61 -1.0(5)
P2 C59 C60 C61 175.7(3)
C59 C60 C61 C62 1.4(5)
C60 C61 C62 C63 -0.5(6)
C61 C62 C63 C64 -0.8(6)
C60 C59 C64 C63 -0.3(5)
P2 C59 C64 C63 -176.9(3)
C62 C63 C64 C59 1.2(6)
C59 P2 C65 C70 -26.8(3)
C42 P2 C65 C70 -132.9(3)
Pd1 P2 C65 C70 96.0(3)
C59 P2 C65 C66 152.2(2)
C42 P2 C65 C66 46.1(3)
Pd1 P2 C65 C66 -85.0(2)
C70 C65 C66 C67 2.1(5)
P2 C65 C66 C67 -176.9(3)
C65 C66 C67 C68 0.1(5)
C66 C67 C68 C69 -1.4(6)
C67 C68 C69 C70 0.5(6)
C68 C69 C70 C65 1.7(6)
C66 C65 C70 C69 -3.0(5)
P2 C65 C70 C69 176.0(3)
C77 P3 C71 C72 127.0(3)
C41 P3 C71 C72 -127.3(3)
Pd2 P3 C71 C72 2.8(3)
C77 P3 C71 C76 -55.6(3)
C41 P3 C71 C76 50.1(3)
Pd2 P3 C71 C76 -179.8(2)
C76 C71 C72 C73 -0.4(6)
P3 C71 C72 C73 177.0(3)
C71 C72 C73 C74 -0.2(7)
C72 C73 C74 C75 0.2(8)
C73 C74 C75 C76 0.4(7)
C72 C71 C76 C75 0.9(6)
P3 C71 C76 C75 -176.5(3)
C74 C75 C76 C71 -0.9(7)
C71 P3 C77 C82 120.1(3)
C41 P3 C77 C82 15.4(3)
Pd2 P3 C77 C82 -113.5(3)
C71 P3 C77 C78 -58.3(3)
C41 P3 C77 C78 -163.1(3)
Pd2 P3 C77 C78 68.1(3)
C82 C77 C78 C79 -1.3(6)
P3 C77 C78 C79 177.2(3)
C77 C78 C79 C80 -0.2(7)
C78 C79 C80 C81 1.7(7)
C79 C80 C81 C82 -1.7(7)
C78 C77 C82 C81 1.3(5)
P3 C77 C82 C81 -177.2(3)
C80 C81 C82 C77 0.2(6)
C89 P4 C83 C88 -37.3(3)
C46 P4 C83 C88 68.3(3)
Pd2 P4 C83 C88 -160.2(2)
C89 P4 C83 C84 151.9(3)
C46 P4 C83 C84 -102.5(3)
Pd2 P4 C83 C84 29.0(3)
C88 C83 C84 C85 -2.2(5)
P4 C83 C84 C85 168.9(3)
C83 C84 C85 C86 1.4(7)
C84 C85 C86 C87 0.6(8)
C85 C86 C87 C88 -1.7(7)
C84 C83 C88 C87 1.1(5)
P4 C83 C88 C87 -169.7(3)
C86 C87 C88 C83 0.9(6)
C83 P4 C89 C90 -47.6(3)
C46 P4 C89 C90 -152.2(3)
Pd2 P4 C89 C90 76.1(3)
C83 P4 C89 C94 133.4(3)
C46 P4 C89 C94 28.8(3)
Pd2 P4 C89 C94 -102.9(3)
C94 C89 C90 C91 -1.0(5)
P4 C89 C90 C91 180.0(3)
C89 C90 C91 C92 0.5(6)
C90 C91 C92 C93 0.1(6)
C91 C92 C93 C94 -0.1(6)
C92 C93 C94 C89 -0.4(6)
C90 C89 C94 C93 1.0(5)
P4 C89 C94 C93 -180.0(3)
C1S O1S C3S C4S -178.3(6)
C3S O1S C1S C2S -175.4(8)
